data_7015191
loop_
_publ_author_name
'Santana, M. Dolores'
'Garc\'ia-Bueno, Roc\'io'
'Garc\'ia, Gabriel'
'S\'anchez, Gregorio'
'Garc\'ia, Joaqu\'in'
'P\'erez, Jos\'e'
'Garc\'ia, Luis'
'Serrano, J. Luis'

_publ_section_title
;
 Synthesis and luminescence properties of cyclopalladated complexes
 with S^N and O^N donor ligands.
;
_journal_issue 14
_journal_name_full 'Dalton transactions (Cambridge, England : 2003)'
_journal_page_first 3537
_journal_page_last 3546
_journal_paper_doi 10.1039/c0dt01337d
_journal_volume 40
_journal_year 2011
_chemical_formula_sum 'C35 H27 Cl3 N6 Pd2 S2'
_chemical_formula_weight 914.90
_chemical_name_systematic
;
?
;
_space_group_IT_number 14
_symmetry_cell_setting monoclinic
_symmetry_space_group_name_Hall '-P 2yn'
_symmetry_space_group_name_H-M 'P 1 21/n 1'
_atom_sites_solution_hydrogens geom
_atom_sites_solution_primary direct
_atom_sites_solution_secondary difmap
_audit_creation_method SHELXL-97
_cell_angle_alpha 90.00
_cell_angle_beta 106.0290(10)
_cell_angle_gamma 90.00
_cell_formula_units_Z 4
_cell_length_a 9.8956(4)
_cell_length_b 28.7252(12)
_cell_length_c 12.3772(5)
_cell_measurement_temperature 100(2)
_cell_volume 3381.5(2)
_computing_structure_refinement 'SHELXL-97 (Sheldrick, 1997)'
_diffrn_ambient_temperature 100(2)
_diffrn_measured_fraction_theta_full 0.000
_diffrn_measured_fraction_theta_max 0.941
_diffrn_radiation_monochromator graphite
_diffrn_radiation_source 'fine-focus sealed tube'
_diffrn_radiation_type MoK\a
_diffrn_radiation_wavelength 0.71073
_diffrn_reflns_av_R_equivalents 0.0282
_diffrn_reflns_av_sigmaI/netI 0.0231
_diffrn_reflns_limit_h_max 13
_diffrn_reflns_limit_h_min -13
_diffrn_reflns_limit_k_max 37
_diffrn_reflns_limit_k_min -36
_diffrn_reflns_limit_l_max 15
_diffrn_reflns_limit_l_min -15
_diffrn_reflns_number 38970
_diffrn_reflns_theta_full 0.50
_diffrn_reflns_theta_max 28.23
_diffrn_reflns_theta_min 1.42
_exptl_absorpt_coefficient_mu 1.461
_exptl_absorpt_correction_T_max 0.9046
_exptl_absorpt_correction_T_min 0.7998
_exptl_absorpt_correction_type none
_exptl_absorpt_process_details SADABS
_exptl_crystal_density_diffrn 1.797
_exptl_crystal_density_method 'not measured'
_exptl_crystal_F_000 1816
_exptl_crystal_size_max 0.16
_exptl_crystal_size_mid 0.09
_exptl_crystal_size_min 0.07
_refine_diff_density_max 1.763
_refine_diff_density_min -0.694
_refine_diff_density_rms 0.115
_refine_ls_extinction_method none
_refine_ls_goodness_of_fit_ref 1.179
_refine_ls_hydrogen_treatment constr
_refine_ls_matrix_type full
_refine_ls_number_parameters 437
_refine_ls_number_reflns 7845
_refine_ls_number_restraints 0
_refine_ls_restrained_S_all 1.179
_refine_ls_R_factor_all 0.0461
_refine_ls_R_factor_gt 0.0432
_refine_ls_shift/su_max 0.001
_refine_ls_shift/su_mean 0.000
_refine_ls_structure_factor_coef Fsqd
_refine_ls_weighting_details 'calc w=1/[\s^2^(Fo^2^)+(0.0347P)^2^+10.6297P] where P=(Fo^2^+2Fc^2^)/3'
_refine_ls_weighting_scheme calc
_refine_ls_wR_factor_gt 0.0965
_refine_ls_wR_factor_ref 0.0988
_reflns_number_gt 7459
_reflns_number_total 7845
_reflns_threshold_expression >2sigma(I)
_cod_data_source_file c0dt01337d.txt
_cod_data_source_block complexII3
_cod_original_sg_symbol_H-M P21/n
_cod_database_code 7015191

loop_
_symmetry_equiv_pos_as_xyz
'x, y, z'
'-x+1/2, y+1/2, -z+1/2'
'-x, -y, -z'
'x-1/2, -y-1/2, z-1/2'

loop_
_atom_site_label
_atom_site_type_symbol
_atom_site_fract_x
_atom_site_fract_y
_atom_site_fract_z
_atom_site_U_iso_or_equiv
_atom_site_adp_type
_atom_site_occupancy
_atom_site_symmetry_multiplicity
_atom_site_calc_flag
_atom_site_refinement_flags
_atom_site_disorder_assembly
_atom_site_disorder_group
Pd1 Pd 0.99066(3) 0.158388(9) 0.71895(2) 0.01761(8) Uani 1 1 d . . .
Pd2 Pd 1.14242(3) 0.087499(10) 0.87630(2) 0.02054(8) Uani 1 1 d . . .
S2 S 1.33274(10) 0.09680(4) 0.80486(8) 0.0284(2) Uani 1 1 d . . .
Cl1 Cl 1.46312(12) -0.01502(4) 0.80334(10) 0.0411(3) Uani 1 1 d . . .
Cl2 Cl 1.70335(12) -0.04728(4) 0.73582(11) 0.0414(3) Uani 1 1 d . . .
Cl3 Cl 1.44614(13) -0.10193(4) 0.68282(11) 0.0456(3) Uani 1 1 d . . .
S1 S 0.82998(10) 0.10351(3) 0.62879(8) 0.0254(2) Uani 1 1 d . . .
N1 N 1.1199(3) 0.21118(10) 0.8022(3) 0.0195(6) Uani 1 1 d . . .
N2 N 1.1316(3) 0.13649(10) 0.6250(3) 0.0226(6) Uani 1 1 d . . .
N4 N 0.9837(3) 0.08285(11) 0.9555(3) 0.0232(6) Uani 1 1 d . . .
N6 N 0.8866(3) 0.01359(11) 0.5929(3) 0.0239(6) Uani 1 1 d . . .
N5 N 1.0363(3) 0.04255(11) 0.7437(3) 0.0245(7) Uani 1 1 d . . .
C16 C 1.1168(4) 0.14415(14) 0.5155(3) 0.0267(8) Uani 1 1 d . . .
H16 H 1.0383 0.1589 0.4655 0.032 Uiso 1 1 calc R . .
C12 C 0.9322(4) 0.21788(12) 0.8850(3) 0.0189(7) Uani 1 1 d . . .
C13 C 1.0678(4) 0.23293(12) 0.8802(3) 0.0187(7) Uani 1 1 d . . .
C27 C 1.3502(4) 0.15596(14) 1.0330(4) 0.0293(8) Uani 1 1 d . . .
H27 H 1.4163 0.1518 0.9909 0.035 Uiso 1 1 calc R . .
C8 C 0.7345(4) 0.22507(14) 0.9623(3) 0.0260(8) Uani 1 1 d . . .
H8 H 0.6885 0.2392 1.0119 0.031 Uiso 1 1 calc R . .
C21 C 0.9038(4) 0.11941(15) 1.1034(3) 0.0288(8) Uani 1 1 d . . .
C11 C 0.8667(4) 0.18181(12) 0.8109(3) 0.0183(7) Uani 1 1 d . . .
C28 C 1.2257(4) 0.13098(13) 1.0031(3) 0.0227(7) Uani 1 1 d . . .
C31 C 0.9254(4) 0.05199(13) 0.6574(3) 0.0213(7) Uani 1 1 d . . .
C1 C 1.2471(4) 0.22356(13) 0.7956(3) 0.0241(8) Uani 1 1 d . . .
H1 H 1.2846 0.2086 0.7418 0.029 Uiso 1 1 calc R . .
C7 C 0.8702(4) 0.23935(13) 0.9623(3) 0.0222(7) Uani 1 1 d . . .
C30 C 1.0041(4) 0.11310(13) 1.0440(3) 0.0227(7) Uani 1 1 d . . .
N3 N 1.3186(3) 0.10853(11) 0.5840(3) 0.0242(7) Uani 1 1 d . . .
C14 C 1.2556(4) 0.11441(13) 0.6681(3) 0.0210(7) Uani 1 1 d . . .
C29 C 1.1328(4) 0.13841(13) 1.0706(3) 0.0221(7) Uani 1 1 d . . .
C6 C 0.9486(4) 0.27467(14) 1.0357(3) 0.0283(8) Uani 1 1 d . . .
H6 H 0.9082 0.2890 1.0886 0.034 Uiso 1 1 calc R . .
C4 C 1.1415(4) 0.26782(13) 0.9519(3) 0.0252(8) Uani 1 1 d . . .
C10 C 0.7344(4) 0.16871(14) 0.8164(3) 0.0245(8) Uani 1 1 d . . .
H10 H 0.6866 0.1444 0.7691 0.029 Uiso 1 1 calc R . .
C32 C 0.9766(4) -0.02233(14) 0.6414(4) 0.0309(9) Uani 1 1 d . . .
H32 H 0.9746 -0.0536 0.6157 0.037 Uiso 1 1 calc R . .
C24 C 1.1609(4) 0.16994(14) 1.1611(3) 0.0272(8) Uani 1 1 d . . .
C20 C 0.7781(5) 0.09396(16) 1.0685(4) 0.0347(10) Uani 1 1 d . . .
H20 H 0.7066 0.0978 1.1056 0.042 Uiso 1 1 calc R . .
C5 C 1.0775(4) 0.28807(14) 1.0317(3) 0.0288(8) Uani 1 1 d . . .
H5 H 1.1267 0.3112 1.0822 0.035 Uiso 1 1 calc R . .
C22 C 0.9353(5) 0.15226(16) 1.1949(4) 0.0340(9) Uani 1 1 d . . .
H22 H 0.8694 0.1573 1.2368 0.041 Uiso 1 1 calc R . .
C26 C 1.3815(5) 0.18720(15) 1.1237(4) 0.0336(9) Uani 1 1 d . . .
H26 H 1.4680 0.2037 1.1416 0.040 Uiso 1 1 calc R . .
C9 C 0.6690(4) 0.19063(15) 0.8903(3) 0.0279(8) Uani 1 1 d . . .
H9 H 0.5769 0.1813 0.8902 0.034 Uiso 1 1 calc R . .
C3 C 1.2758(4) 0.27979(14) 0.9427(4) 0.0310(9) Uani 1 1 d . . .
H3 H 1.3299 0.3030 0.9901 0.037 Uiso 1 1 calc R . .
C17 C 1.4550(4) 0.08821(15) 0.5940(4) 0.0321(9) Uani 1 1 d . . .
H17A H 1.4740 0.0883 0.5204 0.048 Uiso 1 1 calc R . .
H17B H 1.4562 0.0561 0.6210 0.048 Uiso 1 1 calc R . .
H17C H 1.5273 0.1064 0.6474 0.048 Uiso 1 1 calc R . .
C25 C 1.2892(5) 0.19431(15) 1.1869(4) 0.0343(9) Uani 1 1 d . . .
H25 H 1.3118 0.2156 1.2480 0.041 Uiso 1 1 calc R . .
C2 C 1.3274(4) 0.25766(14) 0.8649(4) 0.0299(9) Uani 1 1 d . . .
H2 H 1.4179 0.2655 0.8579 0.036 Uiso 1 1 calc R . .
C15 C 1.2304(4) 0.12766(14) 0.4869(3) 0.0283(8) Uani 1 1 d . . .
H15 H 1.2466 0.1289 0.4148 0.034 Uiso 1 1 calc R . .
C18 C 0.8646(4) 0.05866(15) 0.9261(3) 0.0312(9) Uani 1 1 d . . .
H18 H 0.8504 0.0372 0.8656 0.037 Uiso 1 1 calc R . .
C33 C 1.0683(4) -0.00352(14) 0.7334(4) 0.0294(8) Uani 1 1 d . . .
H33 H 1.1436 -0.0198 0.7834 0.035 Uiso 1 1 calc R . .
C23 C 1.0584(5) 0.17605(16) 1.2214(3) 0.0337(9) Uani 1 1 d . . .
H23 H 1.0770 0.1975 1.2822 0.040 Uiso 1 1 calc R . .
C34 C 0.7680(4) 0.01010(15) 0.4930(4) 0.0314(9) Uani 1 1 d . . .
H34A H 0.7635 -0.0215 0.4623 0.047 Uiso 1 1 calc R . .
H34B H 0.7798 0.0325 0.4366 0.047 Uiso 1 1 calc R . .
H34C H 0.6808 0.0169 0.5129 0.047 Uiso 1 1 calc R . .
C19 C 0.7598(5) 0.06362(16) 0.9808(4) 0.0357(10) Uani 1 1 d . . .
H19 H 0.6757 0.0459 0.9570 0.043 Uiso 1 1 calc R . .
C35 C 1.5576(5) -0.06492(16) 0.7817(4) 0.0329(9) Uani 1 1 d . . .
H35 H 1.591(5) -0.0804(18) 0.853(4) 0.038(13) Uiso 1 1 d . . .

loop_
_atom_site_aniso_label
_atom_site_aniso_U_11
_atom_site_aniso_U_22
_atom_site_aniso_U_33
_atom_site_aniso_U_23
_atom_site_aniso_U_13
_atom_site_aniso_U_12
Pd1 0.01736(13) 0.01845(14) 0.01725(13) -0.00060(10) 0.00518(10) 0.00083(9)
Pd2 0.02227(14) 0.01943(14) 0.01882(14) 0.00088(10) 0.00383(10) 0.00019(10)
S2 0.0241(5) 0.0337(5) 0.0266(5) 0.0004(4) 0.0057(4) 0.0052(4)
Cl1 0.0313(5) 0.0450(6) 0.0468(6) -0.0060(5) 0.0105(5) 0.0041(5)
Cl2 0.0378(6) 0.0408(6) 0.0512(7) -0.0044(5) 0.0216(5) -0.0038(5)
Cl3 0.0441(6) 0.0331(6) 0.0556(7) -0.0012(5) 0.0072(5) -0.0058(5)
S1 0.0207(4) 0.0241(5) 0.0278(5) -0.0041(4) 0.0004(4) 0.0024(3)
N1 0.0187(14) 0.0181(14) 0.0226(15) 0.0036(12) 0.0073(12) 0.0018(11)
N2 0.0192(15) 0.0172(14) 0.0342(18) 0.0018(13) 0.0120(13) 0.0032(12)
N4 0.0256(16) 0.0236(16) 0.0193(15) 0.0034(12) 0.0043(12) -0.0040(12)
N6 0.0231(15) 0.0228(16) 0.0261(16) -0.0033(13) 0.0072(13) -0.0018(12)
N5 0.0273(16) 0.0233(16) 0.0218(15) 0.0015(13) 0.0050(13) 0.0023(13)
C16 0.0259(19) 0.0248(19) 0.029(2) -0.0025(16) 0.0066(16) 0.0009(15)
C12 0.0163(16) 0.0211(17) 0.0185(16) 0.0032(13) 0.0036(13) 0.0039(13)
C13 0.0201(17) 0.0156(16) 0.0215(17) 0.0045(13) 0.0076(13) 0.0031(13)
C27 0.028(2) 0.030(2) 0.029(2) 0.0045(16) 0.0049(16) -0.0003(16)
C8 0.0226(18) 0.034(2) 0.0248(19) 0.0025(16) 0.0124(15) 0.0065(15)
C21 0.029(2) 0.034(2) 0.0223(19) 0.0064(16) 0.0066(15) -0.0019(17)
C11 0.0165(16) 0.0215(17) 0.0164(16) 0.0020(13) 0.0039(13) 0.0026(13)
C28 0.0265(19) 0.0197(17) 0.0189(17) 0.0033(14) 0.0010(14) 0.0005(14)
C31 0.0230(18) 0.0215(17) 0.0202(17) -0.0007(14) 0.0071(14) 0.0004(14)
C1 0.0215(18) 0.0225(18) 0.032(2) 0.0023(15) 0.0132(15) 0.0032(14)
C7 0.0211(17) 0.0255(18) 0.0205(17) 0.0035(14) 0.0066(14) 0.0056(14)
C30 0.0275(19) 0.0231(18) 0.0153(16) 0.0049(14) 0.0021(14) -0.0017(15)
N3 0.0245(16) 0.0221(15) 0.0279(16) -0.0057(13) 0.0102(13) -0.0015(13)
C14 0.0203(17) 0.0202(17) 0.0242(18) -0.0065(14) 0.0092(14) -0.0016(13)
C29 0.0237(18) 0.0204(17) 0.0186(17) 0.0031(14) -0.0001(14) 0.0005(14)
C6 0.036(2) 0.027(2) 0.0238(19) -0.0018(15) 0.0125(16) 0.0046(16)
C4 0.0265(19) 0.0211(18) 0.029(2) -0.0020(15) 0.0093(16) -0.0017(15)
C10 0.0213(18) 0.0264(19) 0.0241(18) -0.0004(15) 0.0034(14) -0.0034(14)
C32 0.030(2) 0.0194(18) 0.043(2) -0.0014(17) 0.0098(18) 0.0001(15)
C24 0.035(2) 0.0244(19) 0.0194(18) -0.0002(15) 0.0021(15) -0.0007(16)
C20 0.034(2) 0.044(3) 0.030(2) 0.0080(19) 0.0144(18) -0.0064(19)
C5 0.034(2) 0.0244(19) 0.029(2) -0.0075(16) 0.0099(17) -0.0026(16)
C22 0.040(2) 0.039(2) 0.026(2) 0.0008(18) 0.0147(18) 0.0004(19)
C26 0.030(2) 0.031(2) 0.035(2) -0.0018(18) 0.0001(17) -0.0115(17)
C9 0.0168(17) 0.038(2) 0.031(2) 0.0032(17) 0.0114(15) -0.0001(15)
C3 0.031(2) 0.0227(19) 0.041(2) -0.0057(17) 0.0120(18) -0.0084(16)
C17 0.0203(19) 0.037(2) 0.040(2) -0.0129(19) 0.0113(17) -0.0015(16)
C25 0.039(2) 0.032(2) 0.026(2) -0.0075(17) -0.0006(17) -0.0055(18)
C2 0.0234(19) 0.026(2) 0.044(2) -0.0016(17) 0.0156(17) -0.0073(15)
C15 0.031(2) 0.030(2) 0.0258(19) -0.0043(16) 0.0115(16) -0.0037(16)
C18 0.035(2) 0.034(2) 0.0229(19) 0.0004(16) 0.0042(16) -0.0106(17)
C33 0.028(2) 0.0227(19) 0.036(2) 0.0021(16) 0.0062(17) 0.0002(15)
C23 0.042(2) 0.037(2) 0.022(2) -0.0057(17) 0.0092(17) 0.0006(19)
C34 0.028(2) 0.031(2) 0.032(2) -0.0083(17) 0.0027(17) -0.0043(16)
C19 0.035(2) 0.040(2) 0.034(2) 0.0033(19) 0.0124(18) -0.0134(19)
C35 0.029(2) 0.032(2) 0.037(2) 0.0075(18) 0.0074(18) 0.0003(17)

loop_
_atom_type_symbol
_atom_type_description
_atom_type_scat_dispersion_real
_atom_type_scat_dispersion_imag
_atom_type_scat_source
C C 0.0033 0.0016 'International Tables Vol C Tables 4.2.6.8 and 6.1.1.4'
H H 0.0000 0.0000 'International Tables Vol C Tables 4.2.6.8 and 6.1.1.4'
N N 0.0061 0.0033 'International Tables Vol C Tables 4.2.6.8 and 6.1.1.4'
Pd Pd -0.9988 1.0072 'International Tables Vol C Tables 4.2.6.8 and 6.1.1.4'
S S 0.1246 0.1234 'International Tables Vol C Tables 4.2.6.8 and 6.1.1.4'
Cl Cl 0.1484 0.1585 'International Tables Vol C Tables 4.2.6.8 and 6.1.1.4'

loop_
_geom_angle_atom_site_label_1
_geom_angle_atom_site_label_2
_geom_angle_atom_site_label_3
_geom_angle
_geom_angle_site_symmetry_1
_geom_angle_site_symmetry_3
_geom_angle_publ_flag
C11 Pd1 N1 82.08(13) . . ?
C11 Pd1 N2 176.66(13) . . ?
N1 Pd1 N2 94.58(12) . . ?
C11 Pd1 S1 93.22(10) . . ?
N1 Pd1 S1 174.78(9) . . ?
N2 Pd1 S1 90.11(9) . . ?
C11 Pd1 Pd2 97.90(10) . . ?
N1 Pd1 Pd2 92.62(8) . . ?
N2 Pd1 Pd2 82.27(8) . . ?
S1 Pd1 Pd2 90.28(3) . . ?
C28 Pd2 N4 82.55(14) . . ?
C28 Pd2 N5 174.94(14) . . ?
N4 Pd2 N5 92.80(13) . . ?
C28 Pd2 S2 91.47(12) . . ?
N4 Pd2 S2 173.92(9) . . ?
N5 Pd2 S2 93.21(9) . . ?
C28 Pd2 Pd1 96.45(10) . . ?
N4 Pd2 Pd1 92.47(9) . . ?
N5 Pd2 Pd1 81.69(9) . . ?
S2 Pd2 Pd1 89.29(3) . . ?
C14 S2 Pd2 102.86(13) . . ?
C31 S1 Pd1 102.78(13) . . ?
C1 N1 C13 117.9(3) . . ?
C1 N1 Pd1 129.1(3) . . ?
C13 N1 Pd1 112.7(2) . . ?
C16 N2 C14 108.0(3) . . ?
C16 N2 Pd1 126.5(3) . . ?
C14 N2 Pd1 125.4(3) . . ?
C18 N4 C30 118.3(3) . . ?
C18 N4 Pd2 129.4(3) . . ?
C30 N4 Pd2 112.0(2) . . ?
C31 N6 C32 107.9(3) . . ?
C31 N6 C34 126.0(3) . . ?
C32 N6 C34 126.0(3) . . ?
C31 N5 C33 106.3(3) . . ?
C31 N5 Pd2 128.2(3) . . ?
C33 N5 Pd2 125.4(3) . . ?
N2 C16 C15 109.9(4) . . ?
C7 C12 C11 123.5(3) . . ?
C7 C12 C13 119.0(3) . . ?
C11 C12 C13 117.6(3) . . ?
N1 C13 C4 122.9(3) . . ?
N1 C13 C12 115.7(3) . . ?
C4 C13 C12 121.5(3) . . ?
C28 C27 C26 121.9(4) . . ?
C9 C8 C7 119.4(3) . . ?
C30 C21 C20 117.9(4) . . ?
C30 C21 C22 117.8(4) . . ?
C20 C21 C22 124.3(4) . . ?
C10 C11 C12 116.0(3) . . ?
C10 C11 Pd1 132.2(3) . . ?
C12 C11 Pd1 111.7(2) . . ?
C27 C28 C29 116.0(4) . . ?
C27 C28 Pd2 132.6(3) . . ?
C29 C28 Pd2 111.3(3) . . ?
N5 C31 N6 110.1(3) . . ?
N5 C31 S1 128.1(3) . . ?
N6 C31 S1 121.6(3) . . ?
N1 C1 C2 122.5(4) . . ?
C8 C7 C12 117.8(3) . . ?
C8 C7 C6 123.7(3) . . ?
C12 C7 C6 118.5(3) . . ?
N4 C30 C21 122.2(4) . . ?
N4 C30 C29 115.7(3) . . ?
C21 C30 C29 122.1(4) . . ?
C14 N3 C15 107.5(3) . . ?
C14 N3 C17 126.7(3) . . ?
C15 N3 C17 125.7(3) . . ?
N2 C14 N3 108.3(3) . . ?
N2 C14 S2 129.0(3) . . ?
N3 C14 S2 122.7(3) . . ?
C24 C29 C28 123.2(4) . . ?
C24 C29 C30 118.7(4) . . ?
C28 C29 C30 118.1(3) . . ?
C5 C6 C7 122.0(4) . . ?
C13 C4 C3 117.5(4) . . ?
C13 C4 C5 118.3(3) . . ?
C3 C4 C5 124.2(4) . . ?
C11 C10 C9 121.5(4) . . ?
C33 C32 N6 105.5(3) . . ?
C25 C24 C29 118.0(4) . . ?
C25 C24 C23 123.1(4) . . ?
C29 C24 C23 118.9(4) . . ?
C19 C20 C21 119.2(4) . . ?
C6 C5 C4 120.8(4) . . ?
C23 C22 C21 120.4(4) . . ?
C25 C26 C27 121.1(4) . . ?
C8 C9 C10 121.8(3) . . ?
C2 C3 C4 119.2(4) . . ?
C26 C25 C24 119.8(4) . . ?
C3 C2 C1 120.0(4) . . ?
C16 C15 N3 106.3(3) . . ?
N4 C18 C19 122.4(4) . . ?
C32 C33 N5 110.1(4) . . ?
C22 C23 C24 122.2(4) . . ?
C20 C19 C18 119.9(4) . . ?
Cl3 C35 Cl2 111.1(3) . . ?
Cl3 C35 Cl1 109.7(2) . . ?
Cl2 C35 Cl1 109.2(2) . . ?

loop_
_geom_bond_atom_site_label_1
_geom_bond_atom_site_label_2
_geom_bond_distance
_geom_bond_site_symmetry_2
_geom_bond_publ_flag
Pd1 C11 2.006(3) . ?
Pd1 N1 2.066(3) . ?
Pd1 N2 2.141(3) . ?
Pd1 S1 2.2976(10) . ?
Pd1 Pd2 2.9291(4) . ?
Pd2 C28 1.997(4) . ?
Pd2 N4 2.073(3) . ?
Pd2 N5 2.124(3) . ?
Pd2 S2 2.3064(11) . ?
S2 C14 1.729(4) . ?
Cl1 C35 1.772(5) . ?
Cl2 C35 1.764(5) . ?
Cl3 C35 1.761(5) . ?
S1 C31 1.738(4) . ?
N1 C1 1.332(5) . ?
N1 C13 1.366(5) . ?
N2 C16 1.341(5) . ?
N2 C14 1.353(5) . ?
N4 C18 1.330(5) . ?
N4 C30 1.369(5) . ?
N6 C31 1.353(5) . ?
N6 C32 1.387(5) . ?
N6 C34 1.454(5) . ?
N5 C31 1.332(5) . ?
N5 C33 1.375(5) . ?
C16 C15 1.354(6) . ?
C12 C7 1.413(5) . ?
C12 C11 1.416(5) . ?
C12 C13 1.427(5) . ?
C13 C4 1.402(5) . ?
C27 C28 1.385(5) . ?
C27 C26 1.403(6) . ?
C8 C9 1.369(6) . ?
C8 C7 1.405(5) . ?
C21 C30 1.400(6) . ?
C21 C20 1.404(6) . ?
C21 C22 1.440(6) . ?
C11 C10 1.381(5) . ?
C28 C29 1.418(5) . ?
C1 C2 1.396(6) . ?
C7 C6 1.438(6) . ?
C30 C29 1.424(5) . ?
N3 C14 1.363(5) . ?
N3 C15 1.388(5) . ?
N3 C17 1.444(5) . ?
C29 C24 1.407(5) . ?
C6 C5 1.347(6) . ?
C4 C3 1.407(6) . ?
C4 C5 1.435(5) . ?
C10 C9 1.407(5) . ?
C32 C33 1.356(6) . ?
C24 C25 1.407(6) . ?
C24 C23 1.427(6) . ?
C20 C19 1.365(7) . ?
C22 C23 1.355(6) . ?
C26 C25 1.373(7) . ?
C3 C2 1.365(6) . ?
C18 C19 1.393(6) . ?
